data_2220792
loop_
_publ_author_name
'Xu, Mao-Liang'
'Sun, Shu-Bo'
'Li, Xiu-Ying'
'Che, Guang-Bo'

_publ_section_title
;
 Dichlorido(dipyrido[3,2-<i>a</i>:2',3'-<i>c</i>]phenazine)manganese(II)
;
_journal_coeditor_code HB2884
_journal_issue 2
_journal_name_full 'Acta Crystallographica Section E'
_journal_page_first m136
_journal_paper_doi 10.1107/S1600536808043468
_journal_volume 65
_journal_year 2009
_chemical_formula_iupac '[Mn Cl2 (C18 H10 N4)2]'
_chemical_formula_moiety 'C36 H20 Cl2 Mn N8'
_chemical_formula_sum 'C36 H20 Cl2 Mn N8'
_chemical_formula_weight 690.44
_chemical_name_systematic
;
Dichlorido(dipyrido[3,2-a:2',3'-c]phenazine)manganese(II)
;
_space_group_IT_number 15
_symmetry_cell_setting monoclinic
_symmetry_space_group_name_Hall '-C 2yc'
_symmetry_space_group_name_H-M 'C 1 2/c 1'
_atom_sites_solution_hydrogens geom
_atom_sites_solution_primary direct
_atom_sites_solution_secondary difmap
_audit_creation_method SHELXL-97
_cell_angle_alpha 90.00
_cell_angle_beta 95.09(3)
_cell_angle_gamma 90.00
_cell_formula_units_Z 4
_cell_length_a 8.4017(17)
_cell_length_b 12.256(3)
_cell_length_c 28.226(6)
_cell_measurement_reflns_used 2001
_cell_measurement_temperature 292(2)
_cell_measurement_theta_max 26.10
_cell_measurement_theta_min 2.90
_cell_volume 2895.0(11)
_computing_cell_refinement 'SAINT (Bruker, 2002)'
_computing_data_collection 'SMART (Bruker, 2002)'
_computing_data_reduction 'SAINT (Bruker, 2002)'
_computing_molecular_graphics 'SHELXTL (Sheldrick, 2008)'
_computing_publication_material 'SHELXTL (Sheldrick, 2008)'
_computing_structure_refinement 'SHELXL97 (Sheldrick, 2008)'
_computing_structure_solution 'SHELXS97 (Sheldrick, 2008)'
_diffrn_ambient_temperature 292(2)
_diffrn_measured_fraction_theta_full 0.996
_diffrn_measured_fraction_theta_max 0.996
_diffrn_measurement_device_type 'Bruker SMART CCD area-detector'
_diffrn_measurement_method \w
_diffrn_radiation_monochromator graphite
_diffrn_radiation_source 'fine-focus sealed tube'
_diffrn_radiation_type MoK\a
_diffrn_radiation_wavelength 0.71073
_diffrn_reflns_av_R_equivalents 0.0779
_diffrn_reflns_av_sigmaI/netI 0.0782
_diffrn_reflns_limit_h_max 10
_diffrn_reflns_limit_h_min -10
_diffrn_reflns_limit_k_max 15
_diffrn_reflns_limit_k_min -15
_diffrn_reflns_limit_l_max 34
_diffrn_reflns_limit_l_min -34
_diffrn_reflns_number 11873
_diffrn_reflns_theta_full 26.09
_diffrn_reflns_theta_max 26.09
_diffrn_reflns_theta_min 2.90
_diffrn_standards_decay_% 0
_diffrn_standards_interval_count 0
_diffrn_standards_interval_time 0
_diffrn_standards_number 0
_exptl_absorpt_coefficient_mu 0.685
_exptl_absorpt_correction_T_max 0.864
_exptl_absorpt_correction_T_min 0.821
_exptl_absorpt_correction_type multi-scan
_exptl_absorpt_process_details '(SADABS; Bruker, 2002)'
_exptl_crystal_colour yellow
_exptl_crystal_density_diffrn 1.584
_exptl_crystal_density_method 'not measured'
_exptl_crystal_description block
_exptl_crystal_F_000 1404
_exptl_crystal_size_max 0.38
_exptl_crystal_size_mid 0.24
_exptl_crystal_size_min 0.21
_refine_diff_density_max 0.320
_refine_diff_density_min -0.425
_refine_ls_extinction_method none
_refine_ls_goodness_of_fit_ref 1.004
_refine_ls_hydrogen_treatment mixed
_refine_ls_matrix_type full
_refine_ls_number_parameters 243
_refine_ls_number_reflns 2866
_refine_ls_number_restraints 0
_refine_ls_restrained_S_all 1.004
_refine_ls_R_factor_all 0.1046
_refine_ls_R_factor_gt 0.0527
_refine_ls_shift/su_max 0.001
_refine_ls_shift/su_mean 0.000
_refine_ls_structure_factor_coef Fsqd
_refine_ls_weighting_details 'calc w=1/[\s^2^(Fo^2^)+(0.0518P)^2^] where P=(Fo^2^+2Fc^2^)/3'
_refine_ls_weighting_scheme calc
_refine_ls_wR_factor_gt 0.1034
_refine_ls_wR_factor_ref 0.1201
_reflns_number_gt 1748
_reflns_number_total 2866
_reflns_threshold_expression I>2\s(I)
_cod_data_source_file hb2884.cif
_cod_data_source_block I
_cod_original_cell_volume 2895.0(10)
_cod_original_sg_symbol_H-M 'C 2/c'
_cod_database_code 2220792
_cod_database_fobs_code 2220792

loop_
_symmetry_equiv_pos_as_xyz
'x, y, z'
'-x, y, -z+1/2'
'x+1/2, y+1/2, z'
'-x+1/2, y+1/2, -z+1/2'
'-x, -y, -z'
'x, -y, z-1/2'
'-x+1/2, -y+1/2, -z'
'x+1/2, -y+1/2, z-1/2'

loop_
_atom_site_type_symbol
_atom_site_label
_atom_site_fract_x
_atom_site_fract_y
_atom_site_fract_z
_atom_site_U_iso_or_equiv
_atom_site_adp_type
_atom_site_calc_flag
_atom_site_refinement_flags
_atom_site_occupancy
_atom_site_disorder_assembly
_atom_site_disorder_group
C C1 0.6671(4) 0.3405(3) 0.29912(12) 0.0408(9) Uani d . 1 . .
C C2 0.5622(4) 0.3550(3) 0.33399(12) 0.0459(10) Uani d . 1 . .
C C3 0.6118(4) 0.4167(3) 0.37276(13) 0.0461(10) Uani d . 1 . .
C C4 0.7619(4) 0.4666(3) 0.37635(11) 0.0343(8) Uani d . 1 . .
C C5 0.8223(4) 0.5307(3) 0.41737(11) 0.0367(9) Uani d . 1 . .
C C7 0.7118(5) 0.6056(3) 0.53324(14) 0.0508(11) Uani d . 1 . .
C C8 0.7738(5) 0.6604(3) 0.57158(13) 0.0521(11) Uani d . 1 . .
C C9 0.9253(5) 0.7097(3) 0.57276(13) 0.0501(11) Uani d . 1 . .
C C10 1.0139(5) 0.7010(3) 0.53419(13) 0.0508(11) Uani d . 1 . .
C C11 0.9520(4) 0.6445(3) 0.49315(12) 0.0424(9) Uani d . 1 . .
C C12 0.9766(4) 0.5811(3) 0.41822(12) 0.0373(9) Uani d . 1 . .
C C13 1.0710(4) 0.5678(3) 0.37731(11) 0.0364(9) Uani d . 1 . .
C C14 1.2220(4) 0.6152(3) 0.37604(13) 0.0448(10) Uani d . 1 . .
C C15 1.3054(4) 0.5992(3) 0.33699(13) 0.0472(10) Uani d . 1 . .
C C16 1.2389(4) 0.5345(3) 0.30016(13) 0.0419(9) Uani d . 1 . .
C C17 1.0135(4) 0.5042(3) 0.33907(11) 0.0345(8) Uani d . 1 . .
C C18 0.8568(4) 0.4510(3) 0.33849(11) 0.0333(8) Uani d . 1 . .
C C6 0.7985(4) 0.5942(3) 0.49265(12) 0.0404(9) Uani d . 1 . .
N N1 0.8113(3) 0.3861(2) 0.30102(9) 0.0377(7) Uani d . 1 . .
N N2 1.0963(3) 0.4861(2) 0.30080(9) 0.0380(7) Uani d . 1 . .
N N3 0.7343(3) 0.5382(2) 0.45415(9) 0.0409(8) Uani d . 1 . .
N N4 1.0403(3) 0.6370(2) 0.45531(10) 0.0427(8) Uani d . 1 . .
Mn Mn 1.0000 0.34811(7) 0.2500 0.0383(3) Uani d S 1 . .
Cl Cl 0.82991(11) 0.22033(8) 0.20077(3) 0.0501(3) Uani d . 1 . .
H H1 0.634(4) 0.289(3) 0.2722(13) 0.060 Uiso d . 1 . .
H H2 0.448(4) 0.313(3) 0.3296(12) 0.060 Uiso d . 1 . .
H H3 0.550(4) 0.427(3) 0.3977(13) 0.060 Uiso d . 1 . .
H H7 0.613(4) 0.566(3) 0.5315(12) 0.060 Uiso d . 1 . .
H H8 0.720(4) 0.663(3) 0.5996(13) 0.060 Uiso d . 1 . .
H H9 0.973(4) 0.751(3) 0.6018(14) 0.060 Uiso d . 1 . .
H H10 1.116(4) 0.738(3) 0.5341(13) 0.060 Uiso d . 1 . .
H H14 1.264(4) 0.661(3) 0.3997(13) 0.060 Uiso d . 1 . .
H H15 1.417(4) 0.634(3) 0.3341(12) 0.060 Uiso d . 1 . .
H H16 1.299(4) 0.524(3) 0.2703(12) 0.060 Uiso d . 1 . .

loop_
_atom_site_aniso_label
_atom_site_aniso_U_11
_atom_site_aniso_U_22
_atom_site_aniso_U_33
_atom_site_aniso_U_12
_atom_site_aniso_U_13
_atom_site_aniso_U_23
C1 0.036(2) 0.056(3) 0.031(2) -0.0009(19) 0.0073(16) -0.0062(19)
C2 0.036(2) 0.068(3) 0.035(2) -0.003(2) 0.0089(17) -0.006(2)
C3 0.037(2) 0.069(3) 0.035(2) 0.003(2) 0.0195(18) 0.000(2)
C4 0.0330(19) 0.043(2) 0.0278(19) 0.0012(17) 0.0080(15) 0.0006(16)
C5 0.037(2) 0.045(2) 0.0288(19) 0.0031(18) 0.0086(16) 0.0008(17)
C7 0.058(3) 0.061(3) 0.036(2) 0.005(2) 0.019(2) -0.003(2)
C8 0.061(3) 0.069(3) 0.029(2) 0.004(2) 0.0175(19) -0.008(2)
C9 0.060(3) 0.058(3) 0.032(2) 0.012(2) 0.002(2) -0.008(2)
C10 0.054(3) 0.061(3) 0.037(2) -0.002(2) 0.007(2) -0.009(2)
C11 0.049(2) 0.050(2) 0.029(2) 0.005(2) 0.0079(17) -0.0027(18)
C12 0.041(2) 0.042(2) 0.030(2) 0.0025(18) 0.0095(16) -0.0019(18)
C13 0.039(2) 0.042(2) 0.030(2) 0.0012(17) 0.0075(16) -0.0004(17)
C14 0.045(2) 0.051(3) 0.039(2) -0.010(2) 0.0098(18) -0.0088(19)
C15 0.038(2) 0.056(3) 0.049(2) -0.009(2) 0.0158(19) -0.002(2)
C16 0.044(2) 0.051(2) 0.032(2) -0.0016(19) 0.0128(17) 0.0011(19)
C17 0.0339(19) 0.044(2) 0.0269(19) 0.0051(17) 0.0078(15) 0.0047(17)
C18 0.0342(19) 0.041(2) 0.0257(19) 0.0034(17) 0.0065(15) 0.0021(17)
C6 0.047(2) 0.050(2) 0.025(2) 0.0076(19) 0.0090(16) -0.0031(18)
N1 0.0344(16) 0.049(2) 0.0300(17) -0.0013(15) 0.0053(13) -0.0018(15)
N2 0.0379(17) 0.050(2) 0.0283(16) 0.0001(15) 0.0129(13) 0.0004(14)
N3 0.0396(17) 0.054(2) 0.0307(17) 0.0027(15) 0.0128(14) -0.0028(15)
N4 0.0452(18) 0.052(2) 0.0317(17) 0.0017(15) 0.0091(14) -0.0061(15)
Mn 0.0351(4) 0.0540(6) 0.0273(4) 0.000 0.0113(3) 0.000
Cl 0.0432(6) 0.0631(7) 0.0448(6) 0.0003(5) 0.0081(4) -0.0096(5)

loop_
_atom_type_symbol
_atom_type_description
_atom_type_scat_dispersion_real
_atom_type_scat_dispersion_imag
_atom_type_scat_source
C C 0.0033 0.0016 'International Tables Vol C Tables 4.2.6.8 and 6.1.1.4'
H H 0.0000 0.0000 'International Tables Vol C Tables 4.2.6.8 and 6.1.1.4'
N N 0.0061 0.0033 'International Tables Vol C Tables 4.2.6.8 and 6.1.1.4'
Mn Mn 0.3368 0.7283 'International Tables Vol C Tables 4.2.6.8 and 6.1.1.4'
Cl Cl 0.1484 0.1585 'International Tables Vol C Tables 4.2.6.8 and 6.1.1.4'

loop_
_geom_angle_atom_site_label_1
_geom_angle_atom_site_label_2
_geom_angle_atom_site_label_3
_geom_angle_site_symmetry_1
_geom_angle_site_symmetry_3
_geom_angle
_geom_angle_publ_flag
N1 C1 C2 . . 123.4(4) ?
N1 C1 H1 . . 119(2) ?
C2 C1 H1 . . 118(2) ?
C3 C2 C1 . . 118.1(4) ?
C3 C2 H2 . . 123.9(19) ?
C1 C2 H2 . . 118.0(19) ?
C2 C3 C4 . . 120.7(3) ?
C2 C3 H3 . . 123(2) ?
C4 C3 H3 . . 117(2) ?
C3 C4 C18 . . 117.1(3) ?
C3 C4 C5 . . 122.9(3) ?
C18 C4 C5 . . 119.9(3) ?
N3 C5 C12 . . 121.5(3) ?
N3 C5 C4 . . 118.7(3) ?
C12 C5 C4 . . 119.8(3) ?
C8 C7 C6 . . 120.8(4) ?
C8 C7 H7 . . 125(2) ?
C6 C7 H7 . . 114(2) ?
C7 C8 C9 . . 121.4(4) ?
C7 C8 H8 . . 121(2) ?
C9 C8 H8 . . 118(2) ?
C10 C9 C8 . . 120.0(4) ?
C10 C9 H9 . . 118(2) ?
C8 C9 H9 . . 122(2) ?
C9 C10 C11 . . 120.1(4) ?
C9 C10 H10 . . 120(2) ?
C11 C10 H10 . . 119(2) ?
N4 C11 C10 . . 119.5(3) ?
N4 C11 C6 . . 121.3(3) ?
C10 C11 C6 . . 119.2(3) ?
N4 C12 C5 . . 122.5(3) ?
N4 C12 C13 . . 118.1(3) ?
C5 C12 C13 . . 119.3(3) ?
C17 C13 C14 . . 118.0(3) ?
C17 C13 C12 . . 120.1(3) ?
C14 C13 C12 . . 121.9(3) ?
C15 C14 C13 . . 119.4(4) ?
C15 C14 H14 . . 119(2) ?
C13 C14 H14 . . 122(2) ?
C14 C15 C16 . . 119.0(3) ?
C14 C15 H15 . . 122(2) ?
C16 C15 H15 . . 118.7(19) ?
N2 C16 C15 . . 123.1(3) ?
N2 C16 H16 . . 117.5(19) ?
C15 C16 H16 . . 119(2) ?
N2 C17 C13 . . 123.1(3) ?
N2 C17 C18 . . 116.2(3) ?
C13 C17 C18 . . 120.6(3) ?
N1 C18 C4 . . 122.4(3) ?
N1 C18 C17 . . 117.5(3) ?
C4 C18 C17 . . 120.1(3) ?
N3 C6 C7 . . 120.1(3) ?
N3 C6 C11 . . 121.4(3) ?
C7 C6 C11 . . 118.5(3) ?
C1 N1 C18 . . 118.2(3) ?
C1 N1 Mn . . 124.7(2) ?
C18 N1 Mn . . 116.7(2) ?
C16 N2 C17 . . 117.5(3) ?
C16 N2 Mn . . 125.4(2) ?
C17 N2 Mn . . 116.0(2) ?
C5 N3 C6 . . 116.8(3) ?
C12 N4 C11 . . 116.6(3) ?
N1 Mn N1 2_755 . 156.48(15) n
N1 Mn N2 2_755 . 91.01(10) ?
N1 Mn N2 . . 71.63(10) n
N1 Mn N2 2_755 2_755 71.63(10) ?
N1 Mn N2 . 2_755 91.01(10) ?
N2 Mn N2 . 2_755 86.22(14) n
N1 Mn Cl 2_755 . 100.04(7) ?
N1 Mn Cl . . 94.86(8) n
N2 Mn Cl . . 165.09(7) n
N2 Mn Cl 2_755 . 87.79(8) ?
N1 Mn Cl 2_755 2_755 94.86(8) ?
N1 Mn Cl . 2_755 100.04(7) ?
N2 Mn Cl . 2_755 87.79(8) ?
N2 Mn Cl 2_755 2_755 165.09(7) ?
Cl Mn Cl . 2_755 101.09(6) n

loop_
_geom_bond_atom_site_label_1
_geom_bond_atom_site_label_2
_geom_bond_site_symmetry_2
_geom_bond_distance
_geom_bond_publ_flag
C1 N1 . 1.330(4) ?
C1 C2 . 1.390(5) ?
C1 H1 . 1.01(4) ?
C2 C3 . 1.365(5) ?
C2 H2 . 1.08(4) ?
C3 C4 . 1.397(5) ?
C3 H3 . 0.92(4) ?
C4 C18 . 1.402(4) ?
C4 C5 . 1.453(4) ?
C5 N3 . 1.330(4) ?
C5 C12 . 1.434(4) ?
C7 C8 . 1.339(5) ?
C7 C6 . 1.418(5) ?
C7 H7 . 0.96(3) ?
C8 C9 . 1.406(5) ?
C8 H8 . 0.95(4) ?
C9 C10 . 1.377(5) ?
C9 H9 . 1.02(4) ?
C10 C11 . 1.409(5) ?
C10 H10 . 0.97(4) ?
C11 N4 . 1.357(4) ?
C11 C6 . 1.429(5) ?
C12 N4 . 1.323(4) ?
C12 C13 . 1.467(4) ?
C13 C17 . 1.383(4) ?
C13 C14 . 1.399(5) ?
C14 C15 . 1.372(5) ?
C14 H14 . 0.92(4) ?
C15 C16 . 1.385(5) ?
C15 H15 . 1.04(4) ?
C16 N2 . 1.339(4) ?
C16 H16 . 1.03(3) ?
C17 N2 . 1.354(4) ?
C17 C18 . 1.468(4) ?
C18 N1 . 1.351(4) ?
C6 N3 . 1.356(4) ?
Mn N1 . 2.283(3) y
Mn N2 . 2.316(3) y
Mn Cl . 2.4644(12) y
Mn N1 2_755 2.283(3) ?
Mn N2 2_755 2.316(3) ?
Mn Cl 2_755 2.4644(12) ?

loop_
_geom_hbond_atom_site_label_D
_geom_hbond_atom_site_label_H
_geom_hbond_atom_site_label_A
_geom_hbond_site_symmetry_A
_geom_hbond_distance_DH
_geom_hbond_distance_HA
_geom_hbond_distance_DA
_geom_hbond_angle_DHA
C2 H2 Cl 2_655 1.09(3) 2.67(3) 3.737(4) 168(2)
C15 H15 Cl 4_755 1.04(3) 2.64(3) 3.648(4) 163(3)
